data_4337965
loop_
_publ_author_name
'Hering, Christian'
'Hertrich, Maximilian'
'Schulz, Axel'
'Villinger, Alexander'

_publ_section_title
;
 Azidophosphenium Cations: Versatile Reagents in Inorganic Synthesis.
;
_journal_issue 7
_journal_name_full 'Inorganic chemistry'
_journal_page_first 3880
_journal_paper_doi 10.1021/ic500332s
_journal_volume 53
_journal_year 2014
_chemical_formula_moiety
;
C24 H47 N2 P2 +, Cl4 Ga -, 0.5(C H2 Cl2)
;
_chemical_formula_sum 'C24.5 H48 Cl5 Ga N2 P2'
_chemical_formula_weight 679.56
_chemical_name_systematic
;
 ?
;
_space_group_IT_number 14
_symmetry_cell_setting monoclinic
_symmetry_Int_Tables_number 14
_symmetry_space_group_name_Hall '-P 2ybc'
_symmetry_space_group_name_H-M 'P 1 21/c 1'
_atom_sites_solution_hydrogens geom
_atom_sites_solution_primary direct
_atom_sites_solution_secondary difmap
_audit_creation_method SHELXL-97
_cell_angle_alpha 90.00
_cell_angle_beta 96.085(2)
_cell_angle_gamma 90.00
_cell_formula_units_Z 8
_cell_length_a 19.3622(14)
_cell_length_b 10.6090(9)
_cell_length_c 32.315(2)
_cell_measurement_reflns_used 5765
_cell_measurement_temperature 173(2)
_cell_measurement_theta_max 46.046
_cell_measurement_theta_min 4.508
_cell_volume 6600.5(8)
_computing_cell_refinement 'Bruker Apex V7.51A'
_computing_data_collection 'Bruker Apex V7.51A'
_computing_data_reduction 'Bruker SAINT'
_computing_molecular_graphics 'ORTEP-3v2.01 (Farrugia, 1997)'
_computing_publication_material SHELXL-97
_computing_structure_refinement 'SHELXL-97 (Sheldrick, 1997)'
_computing_structure_solution 'SHELXS-97 (Sheldrick, 1997)'
_diffrn_ambient_temperature 173(2)
_diffrn_measured_fraction_theta_full 0.999
_diffrn_measured_fraction_theta_max 0.999
_diffrn_measurement_device_type 'Bruker Apex Kappa II-CCD-diffractometer'
_diffrn_measurement_method 'phi and omega scans'
_diffrn_radiation_monochromator graphite
_diffrn_radiation_source 'sealed tube'
_diffrn_radiation_type MoK\a
_diffrn_radiation_wavelength 0.71073
_diffrn_reflns_av_R_equivalents 0.0891
_diffrn_reflns_av_sigmaI/netI 0.0964
_diffrn_reflns_limit_h_max 20
_diffrn_reflns_limit_h_min -25
_diffrn_reflns_limit_k_max 13
_diffrn_reflns_limit_k_min -13
_diffrn_reflns_limit_l_max 41
_diffrn_reflns_limit_l_min -41
_diffrn_reflns_number 76328
_diffrn_reflns_theta_full 27.50
_diffrn_reflns_theta_max 27.50
_diffrn_reflns_theta_min 2.12
_exptl_absorpt_coefficient_mu 1.353
_exptl_absorpt_correction_T_max 0.9479
_exptl_absorpt_correction_T_min 0.7115
_exptl_absorpt_correction_type multi-scan
_exptl_absorpt_process_details '(SADABS; Sheldrick, 2004)'
_exptl_crystal_colour colourless
_exptl_crystal_density_diffrn 1.368
_exptl_crystal_density_method 'not measured'
_exptl_crystal_description plate
_exptl_crystal_F_000 2840
_exptl_crystal_size_max 0.27
_exptl_crystal_size_mid 0.16
_exptl_crystal_size_min 0.04
_refine_diff_density_max 0.627
_refine_diff_density_min -0.693
_refine_diff_density_rms 0.088
_refine_ls_extinction_method none
_refine_ls_goodness_of_fit_ref 1.014
_refine_ls_hydrogen_treatment constr
_refine_ls_matrix_type full
_refine_ls_number_parameters 715
_refine_ls_number_reflns 15154
_refine_ls_number_restraints 32
_refine_ls_restrained_S_all 1.014
_refine_ls_R_factor_all 0.1328
_refine_ls_R_factor_gt 0.0545
_refine_ls_shift/su_max 0.002
_refine_ls_shift/su_mean 0.000
_refine_ls_structure_factor_coef Fsqd
_refine_ls_weighting_details 'calc w=1/[\s^2^(Fo^2^)+(0.0510P)^2^+3.7899P] where P=(Fo^2^+2Fc^2^)/3'
_refine_ls_weighting_scheme calc
_refine_ls_wR_factor_gt 0.1157
_refine_ls_wR_factor_ref 0.1476
_reflns_number_gt 7877
_reflns_number_total 15154
_reflns_threshold_expression >2\s(I)
_cod_data_source_file ic500332s_si_001.cif
_cod_data_source_block ch_mfh26_[iPr2NPNPcHex3][GaCl4]_19
_cod_depositor_comments 'Adding full bibliography for 4337958--4337967.cif.'
_cod_original_cell_volume 6600.5(9)
_cod_original_sg_symbol_H-M 'P 21/c'
_cod_original_formula_sum 'C24.50 H48 Cl5 Ga N2 P2'
_cod_database_code 4337965

loop_
_symmetry_equiv_pos_as_xyz
'x, y, z'
'-x, y+1/2, -z+1/2'
'-x, -y, -z'
'x, -y-1/2, z-1/2'

loop_
_atom_site_label
_atom_site_type_symbol
_atom_site_fract_x
_atom_site_fract_y
_atom_site_fract_z
_atom_site_U_iso_or_equiv
_atom_site_adp_type
_atom_site_occupancy
_atom_site_symmetry_multiplicity
_atom_site_calc_flag
_atom_site_refinement_flags
_atom_site_disorder_assembly
_atom_site_disorder_group
P1 P 0.32837(6) 1.09482(11) 0.17841(3) 0.0352(3) Uani 1 1 d . . .
P2 P 0.35230(5) 0.96457(10) 0.10303(3) 0.0245(2) Uani 1 1 d . . .
N2 N 0.37568(17) 1.0418(3) 0.14576(9) 0.0289(8) Uani 1 1 d . B .
C1 C 0.4544(2) 1.1719(4) 0.22145(14) 0.0397(11) Uani 1 1 d D . .
H1 H 0.4664 1.2143 0.2489 0.048 Uiso 1 1 calc R A 1
C2 C 0.4908(3) 1.0434(4) 0.22362(15) 0.0538(14) Uani 1 1 d . B .
H2A H 0.4711 0.9901 0.2442 0.081 Uiso 1 1 calc R . .
H2B H 0.5406 1.0552 0.2318 0.081 Uiso 1 1 calc R . .
H2C H 0.4840 1.0027 0.1963 0.081 Uiso 1 1 calc R . .
C3 C 0.4789(3) 1.2578(4) 0.18809(14) 0.0508(13) Uani 1 1 d . B .
H3A H 0.4662 1.2205 0.1606 0.076 Uiso 1 1 calc R . .
H3B H 0.5294 1.2675 0.1928 0.076 Uiso 1 1 calc R . .
H3C H 0.4567 1.3405 0.1894 0.076 Uiso 1 1 calc R . .
N1A N 0.3783(3) 1.151(2) 0.2166(7) 0.032(3) Uani 0.65(4) 1 d PD B 1
C4A C 0.3386(8) 1.1924(18) 0.2520(6) 0.038(3) Uani 0.65(4) 1 d PD B 1
H4A H 0.2882 1.1825 0.2421 0.046 Uiso 0.65(4) 1 calc PR B 1
C5A C 0.3541(18) 1.104(2) 0.2888(7) 0.045(3) Uani 0.65(4) 1 d PD B 1
H5A H 0.3453 1.0164 0.2796 0.068 Uiso 0.65(4) 1 calc PR B 1
H5B H 0.3241 1.1245 0.3104 0.068 Uiso 0.65(4) 1 calc PR B 1
H5C H 0.4029 1.1125 0.3001 0.068 Uiso 0.65(4) 1 calc PR B 1
C6A C 0.3502(9) 1.3304(17) 0.2621(6) 0.037(3) Uani 0.65(4) 1 d PD B 1
H6A H 0.3330 1.3816 0.2379 0.055 Uiso 0.65(4) 1 calc PR B 1
H6B H 0.4000 1.3460 0.2691 0.055 Uiso 0.65(4) 1 calc PR B 1
H6C H 0.3253 1.3532 0.2859 0.055 Uiso 0.65(4) 1 calc PR B 1
N1B N 0.3775(4) 1.170(5) 0.2147(14) 0.032(3) Uani 0.35(4) 1 d PD B 2
C4B C 0.3432(15) 1.226(3) 0.2504(11) 0.038(3) Uani 0.35(4) 1 d PD B 2
H4B H 0.2922 1.2268 0.2414 0.046 Uiso 0.35(4) 1 calc PR B 2
C5B C 0.354(4) 1.138(3) 0.2878(15) 0.045(3) Uani 0.35(4) 1 d PD B 2
H5D H 0.3251 1.0621 0.2824 0.068 Uiso 0.35(4) 1 calc PR B 2
H5E H 0.3406 1.1809 0.3125 0.068 Uiso 0.35(4) 1 calc PR B 2
H5F H 0.4029 1.1129 0.2924 0.068 Uiso 0.35(4) 1 calc PR B 2
C6B C 0.3647(16) 1.361(3) 0.2589(12) 0.037(3) Uani 0.35(4) 1 d PD B 2
H6D H 0.4070 1.3628 0.2784 0.055 Uiso 0.35(4) 1 calc PR B 2
H6E H 0.3274 1.4055 0.2711 0.055 Uiso 0.35(4) 1 calc PR B 2
H6F H 0.3735 1.4018 0.2328 0.055 Uiso 0.35(4) 1 calc PR B 2
C7 C 0.4053(2) 0.8226(4) 0.10591(11) 0.0272(9) Uani 1 1 d . B .
H7 H 0.4543 0.8527 0.1066 0.033 Uiso 1 1 calc R . .
C8 C 0.3935(2) 0.7369(4) 0.06743(12) 0.0358(11) Uani 1 1 d . . .
H8A H 0.3461 0.7009 0.0655 0.043 Uiso 1 1 calc R B .
H8B H 0.3977 0.7870 0.0420 0.043 Uiso 1 1 calc R . .
C9 C 0.4473(2) 0.6301(4) 0.07065(13) 0.0445(12) Uani 1 1 d . B .
H9A H 0.4378 0.5727 0.0466 0.053 Uiso 1 1 calc R . .
H9B H 0.4943 0.6662 0.0698 0.053 Uiso 1 1 calc R . .
C10 C 0.4451(3) 0.5559(4) 0.11084(13) 0.0481(13) Uani 1 1 d . . .
H10A H 0.3994 0.5136 0.1105 0.058 Uiso 1 1 calc R B .
H10B H 0.4815 0.4900 0.1127 0.058 Uiso 1 1 calc R . .
C11 C 0.4564(2) 0.6412(4) 0.14857(13) 0.0442(12) Uani 1 1 d . B .
H11A H 0.5037 0.6779 0.1502 0.053 Uiso 1 1 calc R . .
H11B H 0.4530 0.5910 0.1741 0.053 Uiso 1 1 calc R . .
C12 C 0.4026(2) 0.7478(4) 0.14624(12) 0.0375(11) Uani 1 1 d . . .
H12A H 0.3556 0.7118 0.1471 0.045 Uiso 1 1 calc R B .
H12B H 0.4124 0.8045 0.1705 0.045 Uiso 1 1 calc R . .
C13 C 0.2592(2) 0.9370(4) 0.09649(11) 0.0285(10) Uani 1 1 d . B .
H13 H 0.2377 1.0204 0.1017 0.034 Uiso 1 1 calc R . .
C14 C 0.2272(2) 0.8971(4) 0.05275(11) 0.0326(10) Uani 1 1 d . . .
H14A H 0.2437 0.9538 0.0315 0.039 Uiso 1 1 calc R B .
H14B H 0.2417 0.8100 0.0468 0.039 Uiso 1 1 calc R . .
C15 C 0.1477(2) 0.9038(4) 0.05092(13) 0.0398(12) Uani 1 1 d . B .
H15A H 0.1336 0.9927 0.0542 0.048 Uiso 1 1 calc R . .
H15B H 0.1271 0.8745 0.0232 0.048 Uiso 1 1 calc R . .
C16 C 0.1192(2) 0.8249(4) 0.08425(13) 0.0411(12) Uani 1 1 d . . .
H16A H 0.1268 0.7346 0.0785 0.049 Uiso 1 1 calc R B .
H16B H 0.0686 0.8392 0.0834 0.049 Uiso 1 1 calc R . .
C17 C 0.1542(2) 0.8576(5) 0.12771(13) 0.0446(12) Uani 1 1 d . B .
H17A H 0.1374 0.7996 0.1485 0.053 Uiso 1 1 calc R . .
H17B H 0.1416 0.9446 0.1351 0.053 Uiso 1 1 calc R . .
C18 C 0.2333(2) 0.8466(4) 0.12886(12) 0.0355(11) Uani 1 1 d . . .
H18A H 0.2461 0.7589 0.1226 0.043 Uiso 1 1 calc R B .
H18B H 0.2554 0.8682 0.1570 0.043 Uiso 1 1 calc R . .
C19 C 0.3737(2) 1.0587(4) 0.05935(11) 0.0260(9) Uani 1 1 d . B .
H19 H 0.3563 1.0128 0.0333 0.031 Uiso 1 1 calc R . .
C20 C 0.4530(2) 1.0784(4) 0.05912(12) 0.0308(10) Uani 1 1 d . . .
H20A H 0.4719 1.1210 0.0851 0.037 Uiso 1 1 calc R B .
H20B H 0.4762 0.9955 0.0579 0.037 Uiso 1 1 calc R . .
C21 C 0.4680(2) 1.1580(4) 0.02184(13) 0.0351(10) Uani 1 1 d . B .
H21A H 0.5187 1.1725 0.0228 0.042 Uiso 1 1 calc R . .
H21B H 0.4529 1.1117 -0.0042 0.042 Uiso 1 1 calc R . .
C22 C 0.4307(2) 1.2841(4) 0.02149(13) 0.0353(11) Uani 1 1 d . . .
H22A H 0.4489 1.3335 0.0463 0.042 Uiso 1 1 calc R B .
H22B H 0.4400 1.3321 -0.0036 0.042 Uiso 1 1 calc R . .
C23 C 0.3534(2) 1.2666(4) 0.02159(12) 0.0356(11) Uani 1 1 d . B .
H23A H 0.3345 1.2248 -0.0046 0.043 Uiso 1 1 calc R . .
H23B H 0.3309 1.3501 0.0228 0.043 Uiso 1 1 calc R . .
C24 C 0.3362(2) 1.1868(4) 0.05883(12) 0.0310(10) Uani 1 1 d . . .
H24A H 0.2855 1.1730 0.0571 0.037 Uiso 1 1 calc R B .
H24B H 0.3507 1.2326 0.0850 0.037 Uiso 1 1 calc R . .
P3A P 0.8432(2) 0.6182(4) 0.18339(13) 0.0391(6) Uani 0.780(5) 1 d PD C 1
N3A N 0.9086(2) 0.6789(5) 0.21235(14) 0.0308(12) Uani 0.780(5) 1 d PD C 1
C25A C 0.8976(3) 0.7294(6) 0.25469(16) 0.0442(16) Uani 0.780(5) 1 d PD C 1
H25A H 0.9436 0.7597 0.2679 0.053 Uiso 0.780(5) 1 calc PR C 1
C26A C 0.8490(4) 0.8417(6) 0.2514(2) 0.0452(18) Uani 0.780(5) 1 d PD C 1
H26A H 0.8701 0.9105 0.2369 0.068 Uiso 0.780(5) 1 calc PR C 1
H26B H 0.8408 0.8696 0.2794 0.068 Uiso 0.780(5) 1 calc PR C 1
H26C H 0.8048 0.8176 0.2359 0.068 Uiso 0.780(5) 1 calc PR C 1
C27A C 0.8733(4) 0.6241(8) 0.28266(18) 0.050(2) Uani 0.780(5) 1 d PD C 1
H27A H 0.8300 0.5874 0.2695 0.076 Uiso 0.780(5) 1 calc PR C 1
H27B H 0.8655 0.6594 0.3098 0.076 Uiso 0.780(5) 1 calc PR C 1
H27C H 0.9091 0.5585 0.2865 0.076 Uiso 0.780(5) 1 calc PR C 1
C28A C 0.9797(3) 0.6966(6) 0.19916(18) 0.0362(15) Uani 0.780(5) 1 d PD C 1
H28A H 0.9788 0.6523 0.1718 0.043 Uiso 0.780(5) 1 calc PR C 1
C29A C 0.9947(4) 0.8308(7) 0.1902(3) 0.102(4) Uani 0.780(5) 1 d PD C 1
H29A H 0.9563 0.8660 0.1716 0.153 Uiso 0.780(5) 1 calc PR C 1
H29B H 1.0378 0.8361 0.1769 0.153 Uiso 0.780(5) 1 calc PR C 1
H29C H 0.9998 0.8787 0.2163 0.153 Uiso 0.780(5) 1 calc PR C 1
C30A C 1.0326(4) 0.6279(9) 0.2278(2) 0.098(3) Uani 0.780(5) 1 d PD C 1
H30A H 1.0759 0.6208 0.2147 0.147 Uiso 0.780(5) 1 calc PR C 1
H30B H 1.0153 0.5434 0.2333 0.147 Uiso 0.780(5) 1 calc PR C 1
H30C H 1.0414 0.6744 0.2540 0.147 Uiso 0.780(5) 1 calc PR C 1
P3B P 0.8308(9) 0.5982(18) 0.1781(5) 0.0391(6) Uani 0.220(5) 1 d PD C 2
N3B N 0.8769(6) 0.6750(18) 0.2148(5) 0.0308(12) Uani 0.220(5) 1 d PD C 2
C25B C 0.9549(7) 0.6789(15) 0.2182(5) 0.0362(15) Uani 0.220(5) 1 d PD C 2
H25B H 0.9707 0.7186 0.2456 0.043 Uiso 0.220(5) 1 calc PR C 2
C26B C 0.9861(11) 0.5479(16) 0.2189(6) 0.0452(18) Uani 0.220(5) 1 d PD C 2
H26D H 0.9569 0.4901 0.2331 0.068 Uiso 0.220(5) 1 calc PR C 2
H26E H 1.0329 0.5501 0.2337 0.068 Uiso 0.220(5) 1 calc PR C 2
H26F H 0.9886 0.5189 0.1903 0.068 Uiso 0.220(5) 1 calc PR C 2
C27B C 0.9792(12) 0.767(2) 0.1842(7) 0.050(2) Uani 0.220(5) 1 d PD C 2
H27D H 0.9580 0.8499 0.1862 0.076 Uiso 0.220(5) 1 calc PR C 2
H27E H 0.9650 0.7306 0.1567 0.076 Uiso 0.220(5) 1 calc PR C 2
H27F H 1.0298 0.7745 0.1882 0.076 Uiso 0.220(5) 1 calc PR C 2
C28B C 0.8434(9) 0.7192(19) 0.2516(5) 0.0442(16) Uani 0.220(5) 1 d PD C 2
H28B H 0.7924 0.7183 0.2425 0.053 Uiso 0.220(5) 1 calc PR C 2
C29B C 0.854(2) 0.625(3) 0.2860(8) 0.102(4) Uani 0.220(5) 1 d PD C 2
H29D H 0.8443 0.5405 0.2747 0.153 Uiso 0.220(5) 1 calc PR C 2
H29E H 0.8221 0.6439 0.3069 0.153 Uiso 0.220(5) 1 calc PR C 2
H29F H 0.9019 0.6296 0.2989 0.153 Uiso 0.220(5) 1 calc PR C 2
C30B C 0.860(2) 0.853(2) 0.2620(10) 0.098(3) Uani 0.220(5) 1 d PD C 2
H30D H 0.8462 0.9065 0.2377 0.147 Uiso 0.220(5) 1 calc PR C 2
H30E H 0.9105 0.8619 0.2696 0.147 Uiso 0.220(5) 1 calc PR C 2
H30F H 0.8356 0.8799 0.2854 0.147 Uiso 0.220(5) 1 calc PR C 2
P4 P 0.84735(6) 0.49160(10) 0.10082(3) 0.0260(2) Uani 1 1 d . C .
N4 N 0.87331(17) 0.5679(3) 0.14329(9) 0.0311(8) Uani 1 1 d . . .
C31 C 0.7538(2) 0.4682(4) 0.09472(11) 0.0272(9) Uani 1 1 d . . .
H31 H 0.7333 0.5538 0.0978 0.033 Uiso 1 1 calc R C .
C32 C 0.7262(2) 0.3869(4) 0.12863(12) 0.0396(11) Uani 1 1 d . C .
H32A H 0.7401 0.2980 0.1252 0.048 Uiso 1 1 calc R . .
H32B H 0.7465 0.4160 0.1564 0.048 Uiso 1 1 calc R . .
C33 C 0.6469(2) 0.3963(4) 0.12556(13) 0.0427(12) Uani 1 1 d . . .
H33A H 0.6294 0.3439 0.1476 0.051 Uiso 1 1 calc R C .
H33B H 0.6331 0.4847 0.1300 0.051 Uiso 1 1 calc R . .
C34 C 0.6147(2) 0.3516(4) 0.08303(13) 0.0393(11) Uani 1 1 d . C .
H34A H 0.6245 0.2607 0.0798 0.047 Uiso 1 1 calc R . .
H34B H 0.5637 0.3625 0.0810 0.047 Uiso 1 1 calc R . .
C35 C 0.6437(2) 0.4255(4) 0.04835(14) 0.0439(12) Uani 1 1 d . . .
H35A H 0.6285 0.5144 0.0496 0.053 Uiso 1 1 calc R C .
H35B H 0.6244 0.3905 0.0211 0.053 Uiso 1 1 calc R . .
C36 C 0.7232(2) 0.4211(4) 0.05150(12) 0.0356(11) Uani 1 1 d . C .
H36A H 0.7400 0.4748 0.0296 0.043 Uiso 1 1 calc R . .
H36B H 0.7388 0.3336 0.0472 0.043 Uiso 1 1 calc R . .
C37 C 0.8693(2) 0.5863(4) 0.05706(11) 0.0265(9) Uani 1 1 d . . .
H37 H 0.8503 0.5420 0.0310 0.032 Uiso 1 1 calc R C .
C38 C 0.9479(2) 0.6011(4) 0.05552(13) 0.0329(10) Uani 1 1 d . C .
H38A H 0.9687 0.6413 0.0815 0.039 Uiso 1 1 calc R . .
H38B H 0.9692 0.5169 0.0535 0.039 Uiso 1 1 calc R . .
C39 C 0.9630(2) 0.6811(4) 0.01836(13) 0.0365(11) Uani 1 1 d . . .
H39A H 1.0138 0.6924 0.0187 0.044 Uiso 1 1 calc R C .
H39B H 0.9459 0.6369 -0.0077 0.044 Uiso 1 1 calc R . .
C40 C 0.9282(2) 0.8096(4) 0.01929(14) 0.0398(11) Uani 1 1 d . C .
H40A H 0.9481 0.8567 0.0442 0.048 Uiso 1 1 calc R . .
H40B H 0.9373 0.8583 -0.0057 0.048 Uiso 1 1 calc R . .
C41 C 0.8504(2) 0.7958(4) 0.02037(13) 0.0380(11) Uani 1 1 d . . .
H41A H 0.8299 0.7561 -0.0058 0.046 Uiso 1 1 calc R C .
H41B H 0.8294 0.8804 0.0223 0.046 Uiso 1 1 calc R . .
C42 C 0.8333(2) 0.7158(4) 0.05734(12) 0.0332(10) Uani 1 1 d . C .
H42A H 0.7824 0.7037 0.0560 0.040 Uiso 1 1 calc R . .
H42B H 0.8489 0.7603 0.0836 0.040 Uiso 1 1 calc R . .
C43 C 0.8991(2) 0.3485(4) 0.10310(11) 0.0303(10) Uani 1 1 d . . .
H43 H 0.9483 0.3787 0.1044 0.036 Uiso 1 1 calc R C .
C44 C 0.8894(2) 0.2653(4) 0.06406(12) 0.0326(10) Uani 1 1 d . C .
H44A H 0.8917 0.3177 0.0389 0.039 Uiso 1 1 calc R . .
H44B H 0.8434 0.2238 0.0621 0.039 Uiso 1 1 calc R . .
C45 C 0.9472(3) 0.1651(4) 0.06683(13) 0.0451(12) Uani 1 1 d . . .
H45A H 0.9401 0.1090 0.0423 0.054 Uiso 1 1 calc R C .
H45B H 0.9927 0.2072 0.0664 0.054 Uiso 1 1 calc R . .
C46 C 0.9478(3) 0.0875(4) 0.10576(13) 0.0465(13) Uani 1 1 d . C .
H46A H 0.9873 0.0279 0.1074 0.056 Uiso 1 1 calc R . .
H46B H 0.9044 0.0375 0.1046 0.056 Uiso 1 1 calc R . .
C47 C 0.9538(3) 0.1689(4) 0.14437(13) 0.0454(12) Uani 1 1 d . . .
H47A H 1.0000 0.2099 0.1477 0.055 Uiso 1 1 calc R C .
H47B H 0.9502 0.1150 0.1691 0.055 Uiso 1 1 calc R . .
C48 C 0.8966(3) 0.2713(4) 0.14225(13) 0.0453(13) Uani 1 1 d . C .
H48A H 0.8505 0.2311 0.1421 0.054 Uiso 1 1 calc R . .
H48B H 0.9041 0.3267 0.1670 0.054 Uiso 1 1 calc R . .
Ga1 Ga 0.18253(3) 0.42503(4) 0.112443(14) 0.03298(14) Uani 1 1 d . . .
Cl1A Cl 0.2105(7) 0.5099(11) 0.0567(4) 0.0440(17) Uani 0.62(4) 1 d PD D 1
Cl2A Cl 0.2688(4) 0.4379(13) 0.1606(4) 0.0649(19) Uani 0.62(4) 1 d PD D 1
Cl3A Cl 0.1546(6) 0.2261(7) 0.1017(4) 0.0432(17) Uani 0.62(4) 1 d PD D 1
Cl4A Cl 0.0918(3) 0.5117(7) 0.1351(3) 0.0435(18) Uani 0.62(4) 1 d PD D 1
Cl1B Cl 0.2028(11) 0.518(2) 0.0525(5) 0.062(5) Uani 0.38(4) 1 d PD D 2
Cl2B Cl 0.2802(11) 0.428(2) 0.1520(7) 0.070(4) Uani 0.38(4) 1 d PD D 2
Cl3B Cl 0.1460(12) 0.2396(19) 0.0998(6) 0.062(4) Uani 0.38(4) 1 d PD D 2
Cl4B Cl 0.1078(17) 0.532(2) 0.1415(8) 0.095(5) Uani 0.38(4) 1 d PD D 2
Ga2 Ga 0.68480(3) 0.95064(4) 0.111354(13) 0.03087(13) Uani 1 1 d . . .
Cl5 Cl 0.61440(8) 1.06008(13) 0.14442(4) 0.0641(4) Uani 1 1 d . . .
Cl6 Cl 0.64056(8) 0.76564(12) 0.09881(4) 0.0593(4) Uani 1 1 d . . .
Cl7 Cl 0.78247(7) 0.93366(15) 0.15046(4) 0.0684(4) Uani 1 1 d . . .
Cl8 Cl 0.70441(7) 1.04073(11) 0.05321(3) 0.0494(3) Uani 1 1 d . . .
C49A C 0.2565(4) 0.6758(7) 0.2582(2) 0.087(3) Uani 0.834(5) 1 d PD E 1
H49A H 0.2393 0.6089 0.2384 0.105 Uiso 0.834(5) 1 calc PR E 1
H49B H 0.2621 0.6392 0.2866 0.105 Uiso 0.834(5) 1 calc PR E 1
Cl9 Cl 0.33693(15) 0.7344(3) 0.24526(7) 0.0977(9) Uani 0.834(5) 1 d PD E 1
Cl10 Cl 0.19796(17) 0.7998(4) 0.25597(8) 0.1145(12) Uani 0.834(5) 1 d PD E 1
C49B C 0.2453(11) 0.669(2) 0.2401(15) 0.087(3) Uani 0.166(5) 1 d PD E 2
H49C H 0.2603 0.5946 0.2575 0.105 Uiso 0.166(5) 1 calc PR E 2
H49D H 0.2398 0.6423 0.2106 0.105 Uiso 0.166(5) 1 calc PR E 2
Cl11 Cl 0.1659(7) 0.7278(19) 0.2544(5) 0.1145(12) Uani 0.166(5) 1 d PD E 2
Cl12 Cl 0.3064(8) 0.7880(16) 0.2477(4) 0.0977(9) Uani 0.166(5) 1 d PD E 2

loop_
_atom_site_aniso_label
_atom_site_aniso_U_11
_atom_site_aniso_U_22
_atom_site_aniso_U_33
_atom_site_aniso_U_23
_atom_site_aniso_U_13
_atom_site_aniso_U_12
P1 0.0348(7) 0.0431(7) 0.0279(6) -0.0070(5) 0.0042(5) 0.0010(6)
P2 0.0274(6) 0.0283(6) 0.0177(5) -0.0041(4) 0.0022(4) 0.0001(5)
N2 0.032(2) 0.0319(19) 0.0221(17) -0.0055(14) 0.0018(15) -0.0030(16)
C1 0.037(3) 0.042(3) 0.039(3) -0.004(2) -0.004(2) -0.003(2)
C2 0.048(3) 0.056(3) 0.056(3) -0.007(3) 0.001(3) 0.012(3)
C3 0.047(3) 0.053(3) 0.055(3) -0.010(3) 0.018(3) -0.008(3)
N1A 0.037(2) 0.032(7) 0.027(3) -0.002(4) 0.0019(17) 0.0009(19)
C4A 0.033(3) 0.044(8) 0.039(3) -0.020(6) 0.011(2) -0.011(4)
C5A 0.060(4) 0.048(9) 0.030(3) 0.007(6) 0.012(2) -0.019(11)
C6A 0.027(7) 0.034(7) 0.052(4) -0.019(5) 0.013(4) -0.018(5)
N1B 0.037(2) 0.032(7) 0.027(3) -0.002(4) 0.0019(17) 0.0009(19)
C4B 0.033(3) 0.044(8) 0.039(3) -0.020(6) 0.011(2) -0.011(4)
C5B 0.060(4) 0.048(9) 0.030(3) 0.007(6) 0.012(2) -0.019(11)
C6B 0.027(7) 0.034(7) 0.052(4) -0.019(5) 0.013(4) -0.018(5)
C7 0.027(2) 0.034(2) 0.021(2) -0.0043(17) 0.0029(17) 0.0036(19)
C8 0.049(3) 0.034(2) 0.023(2) -0.0042(18) -0.001(2) 0.005(2)
C9 0.046(3) 0.049(3) 0.039(3) -0.010(2) 0.008(2) 0.014(2)
C10 0.054(3) 0.044(3) 0.046(3) -0.006(2) 0.003(2) 0.021(2)
C11 0.048(3) 0.047(3) 0.037(3) 0.009(2) 0.003(2) 0.019(2)
C12 0.048(3) 0.038(3) 0.027(2) 0.0002(19) 0.008(2) 0.009(2)
C13 0.031(2) 0.033(2) 0.021(2) -0.0050(17) 0.0014(18) -0.0014(19)
C14 0.034(3) 0.040(3) 0.024(2) -0.0025(18) -0.0018(19) -0.001(2)
C15 0.036(3) 0.044(3) 0.037(2) -0.005(2) -0.008(2) 0.002(2)
C16 0.027(3) 0.043(3) 0.052(3) -0.002(2) -0.002(2) -0.001(2)
C17 0.036(3) 0.055(3) 0.045(3) -0.001(2) 0.013(2) -0.008(2)
C18 0.029(3) 0.047(3) 0.030(2) 0.002(2) 0.0027(19) -0.006(2)
C19 0.025(2) 0.030(2) 0.023(2) -0.0042(17) 0.0037(17) -0.0026(18)
C20 0.031(3) 0.028(2) 0.035(2) 0.0009(18) 0.0107(19) 0.0044(19)
C21 0.031(3) 0.039(3) 0.037(2) -0.003(2) 0.012(2) -0.002(2)
C22 0.037(3) 0.038(3) 0.033(2) 0.004(2) 0.008(2) -0.001(2)
C23 0.037(3) 0.036(3) 0.034(2) 0.005(2) 0.004(2) 0.006(2)
C24 0.026(2) 0.034(2) 0.033(2) 0.0039(19) 0.0044(19) 0.0007(19)
P3A 0.0407(19) 0.0420(18) 0.0364(14) -0.0162(10) 0.0117(11) -0.0136(11)
N3A 0.023(4) 0.048(3) 0.022(2) -0.0109(18) 0.004(2) -0.002(3)
C25A 0.036(4) 0.068(4) 0.030(3) -0.019(3) 0.010(3) -0.008(3)
C26A 0.046(5) 0.050(4) 0.041(4) -0.008(3) 0.010(3) 0.011(3)
C27A 0.039(5) 0.090(5) 0.023(3) 0.002(3) 0.007(3) -0.008(4)
C28A 0.026(3) 0.057(4) 0.028(4) -0.006(3) 0.010(3) 0.000(3)
C29A 0.072(6) 0.073(6) 0.176(10) -0.011(6) 0.085(6) -0.022(5)
C30A 0.057(5) 0.180(10) 0.055(5) 0.010(5) -0.003(4) 0.049(6)
P3B 0.0407(19) 0.0420(18) 0.0364(14) -0.0162(10) 0.0117(11) -0.0136(11)
N3B 0.023(4) 0.048(3) 0.022(2) -0.0109(18) 0.004(2) -0.002(3)
C25B 0.026(3) 0.057(4) 0.028(4) -0.006(3) 0.010(3) 0.000(3)
C26B 0.046(5) 0.050(4) 0.041(4) -0.008(3) 0.010(3) 0.011(3)
C27B 0.039(5) 0.090(5) 0.023(3) 0.002(3) 0.007(3) -0.008(4)
C28B 0.036(4) 0.068(4) 0.030(3) -0.019(3) 0.010(3) -0.008(3)
C29B 0.072(6) 0.073(6) 0.176(10) -0.011(6) 0.085(6) -0.022(5)
C30B 0.057(5) 0.180(10) 0.055(5) 0.010(5) -0.003(4) 0.049(6)
P4 0.0288(6) 0.0292(6) 0.0198(5) -0.0028(4) 0.0014(4) -0.0016(5)
N4 0.033(2) 0.036(2) 0.0244(18) -0.0062(15) 0.0003(15) -0.0038(16)
C31 0.027(2) 0.031(2) 0.022(2) 0.0005(17) 0.0001(17) -0.0031(19)
C32 0.039(3) 0.053(3) 0.027(2) -0.001(2) 0.004(2) -0.014(2)
C33 0.040(3) 0.052(3) 0.038(3) -0.010(2) 0.012(2) -0.008(2)
C34 0.029(3) 0.038(3) 0.050(3) -0.009(2) 0.002(2) -0.003(2)
C35 0.034(3) 0.052(3) 0.043(3) -0.007(2) -0.010(2) 0.003(2)
C36 0.032(3) 0.049(3) 0.025(2) -0.0047(19) -0.0034(19) -0.001(2)
C37 0.027(2) 0.031(2) 0.022(2) -0.0060(17) 0.0041(17) -0.0028(19)
C38 0.029(2) 0.032(2) 0.039(2) -0.0015(19) 0.010(2) 0.001(2)
C39 0.034(3) 0.041(3) 0.036(2) 0.000(2) 0.010(2) -0.005(2)
C40 0.041(3) 0.040(3) 0.040(3) 0.005(2) 0.009(2) 0.001(2)
C41 0.037(3) 0.039(3) 0.038(3) 0.011(2) 0.008(2) 0.010(2)
C42 0.035(3) 0.033(2) 0.033(2) 0.0041(19) 0.008(2) 0.006(2)
C43 0.030(2) 0.035(2) 0.025(2) -0.0033(18) -0.0012(18) 0.002(2)
C44 0.033(3) 0.040(3) 0.024(2) -0.0055(18) 0.0001(19) 0.002(2)
C45 0.054(3) 0.051(3) 0.030(2) -0.008(2) 0.005(2) 0.015(3)
C46 0.050(3) 0.043(3) 0.046(3) 0.000(2) 0.003(2) 0.017(2)
C47 0.053(3) 0.053(3) 0.030(2) 0.006(2) 0.003(2) 0.015(3)
C48 0.069(4) 0.038(3) 0.030(2) 0.008(2) 0.012(2) 0.012(3)
Ga1 0.0374(3) 0.0363(3) 0.0262(2) 0.0009(2) 0.0078(2) 0.0059(2)
Cl1A 0.063(3) 0.042(3) 0.031(3) 0.004(2) 0.020(2) -0.003(2)
Cl2A 0.042(2) 0.108(4) 0.042(3) 0.011(3) -0.009(3) -0.021(3)
Cl3A 0.054(3) 0.026(2) 0.055(3) 0.0032(17) 0.025(3) 0.0053(18)
Cl4A 0.039(3) 0.041(2) 0.053(2) -0.0002(14) 0.0173(18) 0.0164(15)
Cl1B 0.111(11) 0.054(6) 0.023(3) -0.004(3) 0.016(4) -0.006(5)
Cl2B 0.056(5) 0.106(5) 0.049(6) 0.005(5) 0.004(4) -0.004(5)
Cl3B 0.066(7) 0.062(7) 0.055(5) -0.007(5) 0.002(4) -0.010(5)
Cl4B 0.137(10) 0.083(8) 0.077(7) 0.025(5) 0.065(7) 0.053(7)
Ga2 0.0363(3) 0.0321(3) 0.0252(2) -0.0004(2) 0.0079(2) 0.0011(2)
Cl5 0.0853(11) 0.0625(9) 0.0514(8) 0.0130(6) 0.0385(7) 0.0353(8)
Cl6 0.0794(10) 0.0456(8) 0.0552(8) -0.0040(6) 0.0177(7) -0.0225(7)
Cl7 0.0448(8) 0.1020(12) 0.0557(8) 0.0049(8) -0.0078(7) 0.0002(8)
Cl8 0.0784(10) 0.0433(7) 0.0304(6) 0.0003(5) 0.0235(6) -0.0042(6)
C49A 0.097(6) 0.079(5) 0.085(7) 0.026(4) 0.005(5) -0.007(4)
Cl9 0.0706(18) 0.147(2) 0.0777(13) 0.0299(14) 0.0186(12) 0.0247(16)
Cl10 0.080(2) 0.170(3) 0.0909(15) -0.0378(18) -0.0003(15) 0.036(2)
C49B 0.097(6) 0.079(5) 0.085(7) 0.026(4) 0.005(5) -0.007(4)
Cl11 0.080(2) 0.170(3) 0.0909(15) -0.0378(18) -0.0003(15) 0.036(2)
Cl12 0.0706(18) 0.147(2) 0.0777(13) 0.0299(14) 0.0186(12) 0.0247(16)

loop_
_atom_type_symbol
_atom_type_description
_atom_type_scat_dispersion_real
_atom_type_scat_dispersion_imag
_atom_type_scat_source
C C 0.0033 0.0016 'International Tables Vol C Tables 4.2.6.8 and 6.1.1.4'
H H 0.0000 0.0000 'International Tables Vol C Tables 4.2.6.8 and 6.1.1.4'
N N 0.0061 0.0033 'International Tables Vol C Tables 4.2.6.8 and 6.1.1.4'
P P 0.1023 0.0942 'International Tables Vol C Tables 4.2.6.8 and 6.1.1.4'
Cl Cl 0.1484 0.1585 'International Tables Vol C Tables 4.2.6.8 and 6.1.1.4'
Ga Ga 0.2307 1.6083 'International Tables Vol C Tables 4.2.6.8 and 6.1.1.4'

loop_
_geom_angle_atom_site_label_1
_geom_angle_atom_site_label_2
_geom_angle_atom_site_label_3
_geom_angle
N2 P1 N1A 107.6(4)
N2 P1 N1B 108.6(8)
N1A P1 N1B 7(3)
N2 P2 C19 108.51(17)
N2 P2 C13 111.29(18)
C19 P2 C13 107.68(17)
N2 P2 C7 105.60(16)
C19 P2 C7 108.78(18)
C13 P2 C7 114.82(19)
P1 N2 P2 128.3(2)
N1A C1 N1B 8(3)
N1A C1 C3 113.3(12)
N1B C1 C3 107(2)
N1A C1 C2 108.6(10)
N1B C1 C2 116.5(19)
C3 C1 C2 112.8(4)
N1A C1 H1 107.3
N1B C1 H1 105.8
C3 C1 H1 107.3
C2 C1 H1 107.3
C1 C2 H2A 109.5
C1 C2 H2B 109.5
H2A C2 H2B 109.5
C1 C2 H2C 109.5
H2A C2 H2C 109.5
H2B C2 H2C 109.5
C1 C3 H3A 109.5
C1 C3 H3B 109.5
H3A C3 H3B 109.5
C1 C3 H3C 109.5
H3A C3 H3C 109.5
H3B C3 H3C 109.5
C1 N1A C4A 117.2(11)
C1 N1A P1 130.6(12)
C4A N1A P1 112.2(7)
N1A C4A C6A 111.7(6)
N1A C4A C5A 109.7(7)
C6A C4A C5A 114.7(6)
N1A C4A H4A 106.7
C6A C4A H4A 106.7
C5A C4A H4A 106.7
C4A C5A H5A 109.5
C4A C5A H5B 109.5
H5A C5A H5B 109.5
C4A C5A H5C 109.5
H5A C5A H5C 109.5
H5B C5A H5C 109.5
C4A C6A H6A 109.5
C4A C6A H6B 109.5
H6A C6A H6B 109.5
C4A C6A H6C 109.5
H6A C6A H6C 109.5
H6B C6A H6C 109.5
C1 N1B C4B 114(2)
C1 N1B P1 128(2)
C4B N1B P1 117.8(13)
N1B C4B C6B 112.0(12)
N1B C4B C5B 109.5(11)
C6B C4B C5B 115.2(12)
N1B C4B H4B 106.5
C6B C4B H4B 106.5
C5B C4B H4B 106.6
C4B C5B H5D 109.5
C4B C5B H5E 109.5
H5D C5B H5E 109.5
C4B C5B H5F 109.5
H5D C5B H5F 109.5
H5E C5B H5F 109.5
C4B C6B H6D 109.5
C4B C6B H6E 109.5
H6D C6B H6E 109.5
C4B C6B H6F 109.5
H6D C6B H6F 109.5
H6E C6B H6F 109.5
C12 C7 C8 111.5(3)
C12 C7 P2 113.8(3)
C8 C7 P2 114.4(3)
C12 C7 H7 105.4
C8 C7 H7 105.4
P2 C7 H7 105.4
C9 C8 C7 109.8(3)
C9 C8 H8A 109.7
C7 C8 H8A 109.7
C9 C8 H8B 109.7
C7 C8 H8B 109.7
H8A C8 H8B 108.2
C10 C9 C8 111.0(4)
C10 C9 H9A 109.4
C8 C9 H9A 109.4
C10 C9 H9B 109.4
C8 C9 H9B 109.4
H9A C9 H9B 108.0
C11 C10 C9 111.2(4)
C11 C10 H10A 109.4
C9 C10 H10A 109.4
C11 C10 H10B 109.4
C9 C10 H10B 109.4
H10A C10 H10B 108.0
C10 C11 C12 111.1(3)
C10 C11 H11A 109.4
C12 C11 H11A 109.4
C10 C11 H11B 109.4
C12 C11 H11B 109.4
H11A C11 H11B 108.0
C7 C12 C11 109.9(4)
C7 C12 H12A 109.7
C11 C12 H12A 109.7
C7 C12 H12B 109.7
C11 C12 H12B 109.7
H12A C12 H12B 108.2
C14 C13 C18 108.8(3)
C14 C13 P2 116.7(3)
C18 C13 P2 114.3(3)
C14 C13 H13 105.3
C18 C13 H13 105.3
P2 C13 H13 105.3
C15 C14 C13 109.1(3)
C15 C14 H14A 109.9
C13 C14 H14A 109.9
C15 C14 H14B 109.9
C13 C14 H14B 109.9
H14A C14 H14B 108.3
C16 C15 C14 112.7(3)
C16 C15 H15A 109.1
C14 C15 H15A 109.1
C16 C15 H15B 109.1
C14 C15 H15B 109.1
H15A C15 H15B 107.8
C15 C16 C17 111.6(4)
C15 C16 H16A 109.3
C17 C16 H16A 109.3
C15 C16 H16B 109.3
C17 C16 H16B 109.3
H16A C16 H16B 108.0
C16 C17 C18 110.3(4)
C16 C17 H17A 109.6
C18 C17 H17A 109.6
C16 C17 H17B 109.6
C18 C17 H17B 109.6
H17A C17 H17B 108.1
C17 C18 C13 109.4(3)
C17 C18 H18A 109.8
C13 C18 H18A 109.8
C17 C18 H18B 109.8
C13 C18 H18B 109.8
H18A C18 H18B 108.2
C24 C19 C20 110.2(3)
C24 C19 P2 110.4(3)
C20 C19 P2 112.7(3)
C24 C19 H19 107.8
C20 C19 H19 107.8
P2 C19 H19 107.8
C21 C20 C19 110.5(3)
C21 C20 H20A 109.5
C19 C20 H20A 109.5
C21 C20 H20B 109.5
C19 C20 H20B 109.5
H20A C20 H20B 108.1
C22 C21 C20 111.3(3)
C22 C21 H21A 109.4
C20 C21 H21A 109.4
C22 C21 H21B 109.4
C20 C21 H21B 109.4
H21A C21 H21B 108.0
C23 C22 C21 111.3(4)
C23 C22 H22A 109.4
C21 C22 H22A 109.4
C23 C22 H22B 109.4
C21 C22 H22B 109.4
H22A C22 H22B 108.0
C22 C23 C24 111.5(3)
C22 C23 H23A 109.3
C24 C23 H23A 109.3
C22 C23 H23B 109.3
C24 C23 H23B 109.3
H23A C23 H23B 108.0
C23 C24 C19 110.8(3)
C23 C24 H24A 109.5
C19 C24 H24A 109.5
C23 C24 H24B 109.5
C19 C24 H24B 109.5
H24A C24 H24B 108.1
N4 P3A N3A 106.0(3)
C28A N3A C25A 116.0(4)
C28A N3A P3A 124.7(4)
C25A N3A P3A 119.1(4)
N3A C25A C26A 111.3(5)
N3A C25A C27A 110.9(5)
C26A C25A C27A 112.7(6)
N3A C25A H25A 107.2
C26A C25A H25A 107.2
C27A C25A H25A 107.2
C29A C28A N3A 112.3(5)
C29A C28A C30A 116.8(6)
N3A C28A C30A 110.7(6)
C29A C28A H28A 105.3
N3A C28A H28A 105.3
C30A C28A H28A 105.3
N4 P3B N3B 110.6(10)
C28B N3B C25B 116.8(11)
C28B N3B P3B 119.2(10)
C25B N3B P3B 122.6(11)
N3B C25B C26B 111.8(12)
N3B C25B C27B 110.1(12)
C26B C25B C27B 114.2(13)
N3B C25B H25B 106.8
C26B C25B H25B 106.8
C27B C25B H25B 106.8
C25B C26B H26D 109.5
C25B C26B H26E 109.5
H26D C26B H26E 109.5
C25B C26B H26F 109.5
H26D C26B H26F 109.5
H26E C26B H26F 109.5
C25B C27B H27D 109.5
C25B C27B H27E 109.5
H27D C27B H27E 109.5
C25B C27B H27F 109.5
H27D C27B H27F 109.5
H27E C27B H27F 109.5
C29B C28B C30B 117.5(15)
C29B C28B N3B 110.4(13)
C30B C28B N3B 112.1(14)
C29B C28B H28B 105.2
C30B C28B H28B 105.2
N3B C28B H28B 105.2
C28B C29B H29D 109.5
C28B C29B H29E 109.5
H29D C29B H29E 109.5
C28B C29B H29F 109.5
H29D C29B H29F 109.5
H29E C29B H29F 109.5
C28B C30B H30D 109.5
C28B C30B H30E 109.5
H30D C30B H30E 109.5
C28B C30B H30F 109.5
H30D C30B H30F 109.5
H30E C30B H30F 109.5
N4 P4 C43 105.17(17)
N4 P4 C31 111.99(18)
C43 P4 C31 115.46(19)
N4 P4 C37 107.69(17)
C43 P4 C37 108.63(19)
C31 P4 C37 107.63(17)
P3B N4 P3A 12.9(5)
P3B N4 P4 126.5(5)
P3A N4 P4 139.2(3)
C32 C31 C36 109.6(3)
C32 C31 P4 114.7(3)
C36 C31 P4 115.1(3)
C32 C31 H31 105.5
C36 C31 H31 105.5
P4 C31 H31 105.5
C33 C32 C31 109.9(3)
C33 C32 H32A 109.7
C31 C32 H32A 109.7
C33 C32 H32B 109.7
C31 C32 H32B 109.7
H32A C32 H32B 108.2
C34 C33 C32 110.5(4)
C34 C33 H33A 109.6
C32 C33 H33A 109.6
C34 C33 H33B 109.6
C32 C33 H33B 109.6
H33A C33 H33B 108.1
C35 C34 C33 110.9(4)
C35 C34 H34A 109.5
C33 C34 H34A 109.5
C35 C34 H34B 109.5
C33 C34 H34B 109.5
H34A C34 H34B 108.1
C34 C35 C36 112.4(3)
C34 C35 H35A 109.1
C36 C35 H35A 109.1
C34 C35 H35B 109.1
C36 C35 H35B 109.1
H35A C35 H35B 107.9
C35 C36 C31 109.7(3)
C35 C36 H36A 109.7
C31 C36 H36A 109.7
C35 C36 H36B 109.7
C31 C36 H36B 109.7
H36A C36 H36B 108.2
C38 C37 C42 111.1(3)
C38 C37 P4 113.3(3)
C42 C37 P4 110.2(3)
C38 C37 H37 107.4
C42 C37 H37 107.4
P4 C37 H37 107.4
C39 C38 C37 110.9(3)
C39 C38 H38A 109.5
C37 C38 H38A 109.5
C39 C38 H38B 109.5
C37 C38 H38B 109.5
H38A C38 H38B 108.1
C40 C39 C38 111.1(4)
C40 C39 H39A 109.4
C38 C39 H39A 109.4
C40 C39 H39B 109.4
C38 C39 H39B 109.4
H39A C39 H39B 108.0
C41 C40 C39 110.9(4)
C41 C40 H40A 109.5
C39 C40 H40A 109.5
C41 C40 H40B 109.5
C39 C40 H40B 109.5
H40A C40 H40B 108.0
C40 C41 C42 111.6(3)
C40 C41 H41A 109.3
C42 C41 H41A 109.3
C40 C41 H41B 109.3
C42 C41 H41B 109.3
H41A C41 H41B 108.0
C41 C42 C37 110.8(3)
C41 C42 H42A 109.5
C37 C42 H42A 109.5
C41 C42 H42B 109.5
C37 C42 H42B 109.5
H42A C42 H42B 108.1
C48 C43 C44 111.4(3)
C48 C43 P4 114.8(3)
C44 C43 P4 115.3(3)
C48 C43 H43 104.6
C44 C43 H43 104.6
P4 C43 H43 104.6
C43 C44 C45 108.9(3)
C43 C44 H44A 109.9
C45 C44 H44A 109.9
C43 C44 H44B 109.9
C45 C44 H44B 109.9
H44A C44 H44B 108.3
C46 C45 C44 111.6(4)
C46 C45 H45A 109.3
C44 C45 H45A 109.3
C46 C45 H45B 109.3
C44 C45 H45B 109.3
H45A C45 H45B 108.0
C45 C46 C47 111.8(4)
C45 C46 H46A 109.3
C47 C46 H46A 109.3
C45 C46 H46B 109.3
C47 C46 H46B 109.3
H46A C46 H46B 107.9
C46 C47 C48 111.8(4)
C46 C47 H47A 109.2
C48 C47 H47A 109.2
C46 C47 H47B 109.2
C48 C47 H47B 109.2
H47A C47 H47B 107.9
C43 C48 C47 109.3(4)
C43 C48 H48A 109.8
C47 C48 H48A 109.8
C43 C48 H48B 109.8
C47 C48 H48B 109.8
H48A C48 H48B 108.3
Cl3B Ga1 Cl4B 110.6(8)
Cl3B Ga1 Cl1A 109.9(7)
Cl4B Ga1 Cl1A 113.0(6)
Cl3B Ga1 Cl2A 114.5(9)
Cl4B Ga1 Cl2A 99.1(9)
Cl1A Ga1 Cl2A 109.5(3)
Cl3B Ga1 Cl2B 112.5(7)
Cl4B Ga1 Cl2B 108.7(7)
Cl1A Ga1 Cl2B 101.9(8)
Cl2A Ga1 Cl2B 10.2(7)
Cl3B Ga1 Cl4A 101.1(7)
Cl4B Ga1 Cl4A 11.1(11)
Cl1A Ga1 Cl4A 113.0(4)
Cl2A Ga1 Cl4A 108.7(4)
Cl2B Ga1 Cl4A 118.7(7)
Cl3B Ga1 Cl3A 5.5(9)
Cl4B Ga1 Cl3A 114.5(10)
Cl1A Ga1 Cl3A 110.7(4)
Cl2A Ga1 Cl3A 109.4(4)
Cl2B Ga1 Cl3A 107.1(8)
Cl4A Ga1 Cl3A 105.3(3)
Cl3B Ga1 Cl1B 109.1(6)
Cl4B Ga1 Cl1B 109.5(6)
Cl1A Ga1 Cl1B 4.7(9)
Cl2A Ga1 Cl1B 113.6(7)
Cl2B Ga1 Cl1B 106.3(6)
Cl4A Ga1 Cl1B 109.0(7)
Cl3A Ga1 Cl1B 110.4(7)
Cl5 Ga2 Cl6 108.82(6)
Cl5 Ga2 Cl7 108.29(6)
Cl6 Ga2 Cl7 109.73(6)
Cl5 Ga2 Cl8 111.61(5)
Cl6 Ga2 Cl8 109.79(5)
Cl7 Ga2 Cl8 108.56(6)
Cl10 C49A Cl9 108.2(4)
Cl10 C49A H49A 110.1
Cl9 C49A H49A 110.1
Cl10 C49A H49B 110.1
Cl9 C49A H49B 110.1
H49A C49A H49B 108.4
Cl12 C49B Cl11 107.6(11)
Cl12 C49B H49C 110.2
Cl11 C49B H49C 110.2
Cl12 C49B H49D 110.2
Cl11 C49B H49D 110.2
H49C C49B H49D 108.5

loop_
_geom_bond_atom_site_label_1
_geom_bond_atom_site_label_2
_geom_bond_distance
P1 N2 1.573(3)
P1 N1A 1.600(14)
P1 N1B 1.64(3)
P2 N2 1.628(3)
P2 C19 1.812(4)
P2 C13 1.816(4)
P2 C7 1.819(4)
C1 N1A 1.481(7)
C1 N1B 1.481(9)
C1 C3 1.525(6)
C1 C2 1.533(6)
C1 H1 1.0000
C2 H2A 0.9800
C2 H2B 0.9800
C2 H2C 0.9800
C3 H3A 0.9800
C3 H3B 0.9800
C3 H3C 0.9800
N1A C4A 1.509(7)
C4A C6A 1.512(7)
C4A C5A 1.523(7)
C4A H4A 1.0000
C5A H5A 0.9800
C5A H5B 0.9800
C5A H5C 0.9800
C6A H6A 0.9800
C6A H6B 0.9800
C6A H6C 0.9800
N1B C4B 1.509(9)
C4B C6B 1.511(10)
C4B C5B 1.524(9)
C4B H4B 1.0000
C5B H5D 0.9800
C5B H5E 0.9800
C5B H5F 0.9800
C6B H6D 0.9800
C6B H6E 0.9800
C6B H6F 0.9800
C7 C12 1.532(5)
C7 C8 1.538(5)
C7 H7 1.0000
C8 C9 1.536(6)
C8 H8A 0.9900
C8 H8B 0.9900
C9 C10 1.523(6)
C9 H9A 0.9900
C9 H9B 0.9900
C10 C11 1.516(6)
C10 H10A 0.9900
C10 H10B 0.9900
C11 C12 1.534(6)
C11 H11A 0.9900
C11 H11B 0.9900
C12 H12A 0.9900
C12 H12B 0.9900
C13 C14 1.541(5)
C13 C18 1.541(5)
C13 H13 1.0000
C14 C15 1.536(6)
C14 H14A 0.9900
C14 H14B 0.9900
C15 C16 1.513(6)
C15 H15A 0.9900
C15 H15B 0.9900
C16 C17 1.533(6)
C16 H16A 0.9900
C16 H16B 0.9900
C17 C18 1.533(6)
C17 H17A 0.9900
C17 H17B 0.9900
C18 H18A 0.9900
C18 H18B 0.9900
C19 C24 1.540(5)
C19 C20 1.551(5)
C19 H19 1.0000
C20 C21 1.524(5)
C20 H20A 0.9900
C20 H20B 0.9900
C21 C22 1.520(6)
C21 H21A 0.9900
C21 H21B 0.9900
C22 C23 1.509(6)
C22 H22A 0.9900
C22 H22B 0.9900
C23 C24 1.536(5)
C23 H23A 0.9900
C23 H23B 0.9900
C24 H24A 0.9900
C24 H24B 0.9900
P3A N4 1.570(6)
P3A N3A 1.626(4)
N3A C28A 1.494(7)
N3A C25A 1.505(6)
C25A C26A 1.514(9)
C25A C27A 1.541(9)
C25A H25A 1.0000
C26A H26A 0.9800
C26A H26B 0.9800
C26A H26C 0.9800
C27A H27A 0.9800
C27A H27B 0.9800
C27A H27C 0.9800
C28A C29A 1.487(9)
C28A C30A 1.496(8)
C28A H28A 1.0000
C29A H29A 0.9800
C29A H29B 0.9800
C29A H29C 0.9800
C30A H30A 0.9800
C30A H30B 0.9800
C30A H30C 0.9800
P3B N4 1.498(19)
P3B N3B 1.625(9)
N3B C28B 1.491(11)
N3B C25B 1.501(10)
C25B C26B 1.514(12)
C25B C27B 1.549(12)
C25B H25B 1.0000
C26B H26D 0.9800
C26B H26E 0.9800
C26B H26F 0.9800
C27B H27D 0.9800
C27B H27E 0.9800
C27B H27F 0.9800
C28B C29B 1.490(13)
C28B C30B 1.491(12)
C28B H28B 1.0000
C29B H29D 0.9800
C29B H29E 0.9800
C29B H29F 0.9800
C30B H30D 0.9800
C30B H30E 0.9800
C30B H30F 0.9800
P4 N4 1.626(3)
P4 C43 1.817(4)
P4 C31 1.818(4)
P4 C37 1.821(4)
C31 C32 1.534(5)
C31 C36 1.542(5)
C31 H31 1.0000
C32 C33 1.532(6)
C32 H32A 0.9900
C32 H32B 0.9900
C33 C34 1.523(5)
C33 H33A 0.9900
C33 H33B 0.9900
C34 C35 1.523(6)
C34 H34A 0.9900
C34 H34B 0.9900
C35 C36 1.534(6)
C35 H35A 0.9900
C35 H35B 0.9900
C36 H36A 0.9900
C36 H36B 0.9900
C37 C38 1.535(5)
C37 C42 1.540(5)
C37 H37 1.0000
C38 C39 1.524(5)
C38 H38A 0.9900
C38 H38B 0.9900
C39 C40 1.522(6)
C39 H39A 0.9900
C39 H39B 0.9900
C40 C41 1.517(6)
C40 H40A 0.9900
C40 H40B 0.9900
C41 C42 1.530(5)
C41 H41A 0.9900
C41 H41B 0.9900
C42 H42A 0.9900
C42 H42B 0.9900
C43 C48 1.512(5)
C43 C44 1.535(5)
C43 H43 1.0000
C44 C45 1.539(6)
C44 H44A 0.9900
C44 H44B 0.9900
C45 C46 1.503(6)
C45 H45A 0.9900
C45 H45B 0.9900
C46 C47 1.512(6)
C46 H46A 0.9900
C46 H46B 0.9900
C47 C48 1.548(6)
C47 H47A 0.9900
C47 H47B 0.9900
C48 H48A 0.9900
C48 H48B 0.9900
Ga1 Cl3B 2.115(16)
Ga1 Cl4B 2.135(12)
Ga1 Cl1A 2.135(8)
Ga1 Cl2A 2.163(7)
Ga1 Cl2B 2.168(14)
Ga1 Cl4A 2.176(6)
Ga1 Cl3A 2.197(7)
Ga1 Cl1B 2.244(15)
Ga2 Cl5 2.1580(13)
Ga2 Cl6 2.1625(13)
Ga2 Cl7 2.1677(13)
Ga2 Cl8 2.1770(12)
C49A Cl10 1.733(8)
C49A Cl9 1.768(8)
C49A H49A 0.9900
C49A H49B 0.9900
C49B Cl12 1.733(13)
C49B Cl11 1.767(14)
C49B H49C 0.9900
C49B H49D 0.9900

loop_
_geom_torsion_atom_site_label_1
_geom_torsion_atom_site_label_2
_geom_torsion_atom_site_label_3
_geom_torsion_atom_site_label_4
_geom_torsion
N1A P1 N2 P2 174.6(11)
N1B P1 N2 P2 -178(2)
C19 P2 N2 P1 116.0(3)
C13 P2 N2 P1 -2.3(3)
C7 P2 N2 P1 -127.5(3)
N1B C1 N1A C4A -82(14)
C3 C1 N1A C4A -119.5(14)
C2 C1 N1A C4A 114.4(13)
N1B C1 N1A P1 95(16)
C3 C1 N1A P1 58(3)
C2 C1 N1A P1 -68(3)
N2 P1 N1A C1 9(3)
N1B P1 N1A C1 -90(12)
N2 P1 N1A C4A -174.1(10)
N1B P1 N1A C4A 87(10)
C1 N1A C4A C6A 56(2)
P1 N1A C4A C6A -121.6(17)
C1 N1A C4A C5A -72.3(19)
P1 N1A C4A C5A 110.0(17)
N1A C1 N1B C4B 99(16)
C3 C1 N1B C4B -116(3)
C2 C1 N1B C4B 117(2)
N1A C1 N1B P1 -69(13)
C3 C1 N1B P1 76(4)
C2 C1 N1B P1 -51(5)
N2 P1 N1B C1 -10(5)
N1A P1 N1B C1 74(8)
N2 P1 N1B C4B -178(2)
N1A P1 N1B C4B -94(12)
C1 N1B C4B C6B 59(4)
P1 N1B C4B C6B -132(3)
C1 N1B C4B C5B -70(4)
P1 N1B C4B C5B 99(3)
N2 P2 C7 C12 52.4(3)
C19 P2 C7 C12 168.7(3)
C13 P2 C7 C12 -70.6(3)
N2 P2 C7 C8 -177.8(3)
C19 P2 C7 C8 -61.5(3)
C13 P2 C7 C8 59.2(4)
C12 C7 C8 C9 -56.7(5)
P2 C7 C8 C9 172.4(3)
C7 C8 C9 C10 56.0(5)
C8 C9 C10 C11 -56.8(5)
C9 C10 C11 C12 57.1(5)
C8 C7 C12 C11 56.9(5)
P2 C7 C12 C11 -171.9(3)
C10 C11 C12 C7 -56.7(5)
N2 P2 C13 C14 164.3(3)
C19 P2 C13 C14 45.5(3)
C7 P2 C13 C14 -75.8(3)
N2 P2 C13 C18 -67.1(3)
C19 P2 C13 C18 174.1(3)
C7 P2 C13 C18 52.8(3)
C18 C13 C14 C15 60.0(4)
P2 C13 C14 C15 -168.8(3)
C13 C14 C15 C16 -56.2(5)
C14 C15 C16 C17 53.5(5)
C15 C16 C17 C18 -54.4(5)
C16 C17 C18 C13 59.2(5)
C14 C13 C18 C17 -62.5(4)
P2 C13 C18 C17 165.1(3)
N2 P2 C19 C24 -59.0(3)
C13 P2 C19 C24 61.6(3)
C7 P2 C19 C24 -173.4(3)
N2 P2 C19 C20 64.8(3)
C13 P2 C19 C20 -174.6(3)
C7 P2 C19 C20 -49.6(3)
C24 C19 C20 C21 -56.1(4)
P2 C19 C20 C21 -180.0(3)
C19 C20 C21 C22 56.7(4)
C20 C21 C22 C23 -56.9(5)
C21 C22 C23 C24 56.2(5)
C22 C23 C24 C19 -55.9(4)
C20 C19 C24 C23 55.5(4)
P2 C19 C24 C23 -179.4(3)
N4 P3A N3A C28A 7.6(7)
N4 P3A N3A C25A -176.5(5)
C28A N3A C25A C26A 111.4(6)
P3A N3A C25A C26A -64.9(7)
C28A N3A C25A C27A -122.3(6)
P3A N3A C25A C27A 61.4(7)
C25A N3A C28A C29A -70.2(8)
P3A N3A C28A C29A 105.8(7)
C25A N3A C28A C30A 62.4(7)
P3A N3A C28A C30A -121.6(7)
N4 P3B N3B C28B 177.4(15)
N4 P3B N3B C25B -17(2)
C28B N3B C25B C26B 112.4(18)
P3B N3B C25B C26B -54(2)
C28B N3B C25B C27B -119.5(18)
P3B N3B C25B C27B 74(2)
C25B N3B C28B C29B -73(2)
P3B N3B C28B C29B 94(2)
C25B N3B C28B C30B 60(3)
P3B N3B C28B C30B -133(2)
N3B P3B N4 P3A -9(3)
N3B P3B N4 P4 179.6(10)
N3A P3A N4 P3B 166(5)
N3A P3A N4 P4 176.5(4)
C43 P4 N4 P3B -115.9(11)
C31 P4 N4 P3B 10.3(11)
C37 P4 N4 P3B 128.4(11)
C43 P4 N4 P3A -118.9(4)
C31 P4 N4 P3A 7.3(5)
C37 P4 N4 P3A 125.4(4)
N4 P4 C31 C32 -63.2(3)
C43 P4 C31 C32 57.1(4)
C37 P4 C31 C32 178.6(3)
N4 P4 C31 C36 168.2(3)
C43 P4 C31 C36 -71.5(3)
C37 P4 C31 C36 50.0(3)
C36 C31 C32 C33 -60.4(5)
P4 C31 C32 C33 168.3(3)
C31 C32 C33 C34 59.4(5)
C32 C33 C34 C35 -56.1(5)
C33 C34 C35 C36 54.8(5)
C34 C35 C36 C31 -55.6(5)
C32 C31 C36 C35 57.9(5)
P4 C31 C36 C35 -171.1(3)
N4 P4 C37 C38 65.6(3)
C43 P4 C37 C38 -47.8(3)
C31 P4 C37 C38 -173.5(3)
N4 P4 C37 C42 -59.5(3)
C43 P4 C37 C42 -172.9(3)
C31 P4 C37 C42 61.4(3)
C42 C37 C38 C39 -55.4(4)
P4 C37 C38 C39 -180.0(3)
C37 C38 C39 C40 56.6(4)
C38 C39 C40 C41 -57.0(5)
C39 C40 C41 C42 56.4(5)
C40 C41 C42 C37 -55.2(5)
C38 C37 C42 C41 54.5(4)
P4 C37 C42 C41 -179.2(3)
N4 P4 C43 C48 54.2(4)
C31 P4 C43 C48 -69.7(4)
C37 P4 C43 C48 169.3(3)
N4 P4 C43 C44 -174.2(3)
C31 P4 C43 C44 61.8(4)
C37 P4 C43 C44 -59.2(4)
C48 C43 C44 C45 -59.0(5)
P4 C43 C44 C45 167.8(3)
C43 C44 C45 C46 56.8(5)
C44 C45 C46 C47 -55.4(5)
C45 C46 C47 C48 54.4(6)
C44 C43 C48 C47 58.2(5)
P4 C43 C48 C47 -168.4(3)
C46 C47 C48 C43 -55.4(5)
